data_2239037
loop_
_publ_author_name
'Taha, Muhammad'
'Shah, Syed Adnan Ali'
'Sultan, Sadia'
'Ismail, Nor Hadiani'
'Yousuf, Sammer'

_publ_section_title
;
 2-{[2-(2-Hydroxy-5-methoxybenzylidene)hydrazin-1-ylidene]methyl}-4-methoxyphenol
;
_journal_coeditor_code RZ5090
_journal_issue 2
_journal_name_full 'Acta Crystallographica Section E'
_journal_page_first o131
_journal_paper_doi 10.1107/S1600536813034636
_journal_volume 70
_journal_year 2014
_chemical_formula_iupac 'C16 H16 N2 O4'
_chemical_formula_moiety 'C16 H16 N2 O4'
_chemical_formula_sum 'C16 H16 N2 O4'
_chemical_formula_weight 300.31
_chemical_name_common 2-{[2-(2-Hydroxy-5-methoxybenzylidene)hydrazin-1-ylidene]methyl}-4-methoxyphenol
_chemical_name_systematic
;
2,2'-[Hydrazine-1,2-diylidenebis(methan-1-yl-1-ylidene)]bis(4-methoxyphenol)
;
_space_group_IT_number 14
_symmetry_cell_setting monoclinic
_symmetry_space_group_name_Hall '-P 2ybc'
_symmetry_space_group_name_H-M 'P 1 21/c 1'
_atom_sites_solution_hydrogens geom
_atom_sites_solution_primary direct
_atom_sites_solution_secondary difmap
_audit_creation_method SHELXL-97
_cell_angle_alpha 90.00
_cell_angle_beta 91.192(2)
_cell_angle_gamma 90.00
_cell_formula_units_Z 2
_cell_length_a 6.7132(4)
_cell_length_b 15.9369(10)
_cell_length_c 6.8022(4)
_cell_measurement_reflns_used 1747
_cell_measurement_temperature 273(2)
_cell_measurement_theta_max 27.02
_cell_measurement_theta_min 2.56
_cell_volume 727.59(8)
_computing_cell_refinement 'SAINT (Bruker, 2000)'
_computing_data_collection 'SMART (Bruker, 2000)'
_computing_data_reduction 'SAINT (Bruker, 2000)'
_computing_molecular_graphics 'SHELXTL (Sheldrick, 2008)'
_computing_publication_material
;
SHELXTL (Sheldrick, 2008), PARST (Nardelli, 1995) and PLATON
(Spek, 2009)
;
_computing_structure_refinement 'SHELXL97 (Sheldrick, 2008)'
_computing_structure_solution 'SHELXS97 (Sheldrick, 2008)'
_diffrn_ambient_temperature 273(2)
_diffrn_measured_fraction_theta_full 0.977
_diffrn_measured_fraction_theta_max 0.977
_diffrn_measurement_device_type
;
Bruker SMART APEX CCD area-detector
;
_diffrn_measurement_method '\w scan'
_diffrn_radiation_monochromator graphite
_diffrn_radiation_source 'fine-focus sealed tube'
_diffrn_radiation_type MoK\a
_diffrn_radiation_wavelength 0.71073
_diffrn_reflns_av_R_equivalents 0.0155
_diffrn_reflns_av_sigmaI/netI 0.0165
_diffrn_reflns_limit_h_max 7
_diffrn_reflns_limit_h_min -8
_diffrn_reflns_limit_k_max 19
_diffrn_reflns_limit_k_min -18
_diffrn_reflns_limit_l_max 8
_diffrn_reflns_limit_l_min -7
_diffrn_reflns_number 4243
_diffrn_reflns_theta_full 25.49
_diffrn_reflns_theta_max 25.49
_diffrn_reflns_theta_min 2.56
_exptl_absorpt_coefficient_mu 0.100
_exptl_absorpt_correction_T_max 0.9832
_exptl_absorpt_correction_T_min 0.9444
_exptl_absorpt_correction_type multi-scan
_exptl_absorpt_process_details '(SADABS; Bruker, 2000)'
_exptl_crystal_colour yellow
_exptl_crystal_density_diffrn 1.371
_exptl_crystal_density_method 'not measured'
_exptl_crystal_description needle
_exptl_crystal_F_000 316
_exptl_crystal_size_max 0.58
_exptl_crystal_size_mid 0.22
_exptl_crystal_size_min 0.17
_refine_diff_density_max 0.136
_refine_diff_density_min -0.124
_refine_ls_extinction_coef 0.031(6)
_refine_ls_extinction_expression Fc^*^=kFc[1+0.001xFc^2^\l^3^/sin(2\q)]^-1/4^
_refine_ls_extinction_method 'SHELXTL (Sheldrick, 2008)'
_refine_ls_goodness_of_fit_ref 1.061
_refine_ls_hydrogen_treatment mixed
_refine_ls_matrix_type full
_refine_ls_number_parameters 106
_refine_ls_number_reflns 1327
_refine_ls_number_restraints 0
_refine_ls_restrained_S_all 1.061
_refine_ls_R_factor_all 0.0418
_refine_ls_R_factor_gt 0.0344
_refine_ls_shift/su_max 0.000
_refine_ls_shift/su_mean 0.000
_refine_ls_structure_factor_coef Fsqd
_refine_ls_weighting_details 'calc w=1/[\s^2^(Fo^2^)+(0.0505P)^2^+0.0718P] where P=(Fo^2^+2Fc^2^)/3'
_refine_ls_weighting_scheme calc
_refine_ls_wR_factor_gt 0.0935
_refine_ls_wR_factor_ref 0.1011
_reflns_number_gt 1093
_reflns_number_total 1327
_reflns_threshold_expression I>2\s(I)
_cod_data_source_file rz5090sup1.cif
_cod_data_source_block I
_cod_original_sg_symbol_H-M 'P 21/c'
_cod_database_code 2239037
_cod_database_fobs_code 2239037

loop_
_symmetry_equiv_pos_as_xyz
'x, y, z'
'-x, y+1/2, -z+1/2'
'-x, -y, -z'
'x, -y-1/2, z-1/2'

loop_
_atom_site_type_symbol
_atom_site_label
_atom_site_fract_x
_atom_site_fract_y
_atom_site_fract_z
_atom_site_U_iso_or_equiv
_atom_site_adp_type
_atom_site_calc_flag
_atom_site_refinement_flags
_atom_site_occupancy
_atom_site_symmetry_multiplicity
O O1 0.45722(17) 0.62697(7) -0.27087(17) 0.0865(4) Uani d . 1 1
O O2 -0.21947(15) 0.62524(8) 0.17505(19) 0.0767(4) Uani d . 1 1
H H2 -0.199(3) 0.5903(15) 0.284(3) 0.118(8) Uiso d . 1 1
N N1 -0.01775(16) 0.52608(7) 0.41923(16) 0.0588(3) Uani d . 1 1
C C1 0.1157(2) 0.67416(8) -0.2207(2) 0.0626(4) Uani d . 1 1
H H1C 0.1136 0.7055 -0.3361 0.075 Uiso calc R 1 1
C C2 -0.0501(2) 0.67158(9) -0.1050(2) 0.0636(4) Uani d . 1 1
H H2B -0.1632 0.7015 -0.1436 0.076 Uiso calc R 1 1
C C3 -0.0522(2) 0.62571(8) 0.0666(2) 0.0562(4) Uani d . 1 1
C C4 0.12003(18) 0.58088(7) 0.12530(19) 0.0518(3) Uani d . 1 1
C C5 0.28603(19) 0.58474(8) 0.0070(2) 0.0585(4) Uani d . 1 1
H H5A 0.4008 0.5559 0.0453 0.070 Uiso calc R 1 1
C C6 0.2857(2) 0.63003(8) -0.1651(2) 0.0594(4) Uani d . 1 1
C C7 0.4762(3) 0.68202(11) -0.4318(2) 0.0842(5) Uani d . 1 1
H H7A 0.6065 0.6762 -0.4856 0.126 Uiso calc R 1 1
H H7B 0.4577 0.7388 -0.3884 0.126 Uiso calc R 1 1
H H7C 0.3773 0.6686 -0.5307 0.126 Uiso calc R 1 1
C C8 0.12864(19) 0.53066(8) 0.3019(2) 0.0564(4) Uani d . 1 1
H H8A 0.2442 0.5006 0.3314 0.068 Uiso calc R 1 1

loop_
_atom_site_aniso_label
_atom_site_aniso_U_11
_atom_site_aniso_U_22
_atom_site_aniso_U_33
_atom_site_aniso_U_12
_atom_site_aniso_U_13
_atom_site_aniso_U_23
O1 0.0721(7) 0.0981(9) 0.0899(8) 0.0108(6) 0.0178(6) 0.0323(6)
O2 0.0593(6) 0.0892(8) 0.0818(8) 0.0171(5) 0.0052(5) 0.0019(6)
N1 0.0624(7) 0.0524(6) 0.0614(7) -0.0025(5) -0.0015(5) 0.0012(5)
C1 0.0741(9) 0.0526(8) 0.0607(9) 0.0041(6) -0.0104(7) 0.0025(6)
C2 0.0633(8) 0.0590(8) 0.0678(9) 0.0147(6) -0.0135(7) -0.0034(6)
C3 0.0529(7) 0.0509(7) 0.0647(9) 0.0039(5) -0.0051(6) -0.0089(6)
C4 0.0528(7) 0.0427(6) 0.0597(8) -0.0012(5) -0.0049(6) -0.0028(5)
C5 0.0524(7) 0.0519(7) 0.0711(9) 0.0051(5) -0.0038(6) 0.0063(6)
C6 0.0591(8) 0.0535(7) 0.0654(9) -0.0007(6) -0.0010(6) 0.0039(6)
C7 0.0942(12) 0.0909(12) 0.0679(10) -0.0096(9) 0.0087(9) 0.0141(8)
C8 0.0549(7) 0.0473(7) 0.0666(9) -0.0004(5) -0.0045(6) -0.0006(6)

loop_
_atom_type_symbol
_atom_type_description
_atom_type_scat_dispersion_real
_atom_type_scat_dispersion_imag
_atom_type_scat_source
C C 0.0033 0.0016 'International Tables Vol C Tables 4.2.6.8 and 6.1.1.4'
H H 0.0000 0.0000 'International Tables Vol C Tables 4.2.6.8 and 6.1.1.4'
O O 0.0106 0.0060 'International Tables Vol C Tables 4.2.6.8 and 6.1.1.4'
N N 0.0061 0.0033 'International Tables Vol C Tables 4.2.6.8 and 6.1.1.4'

loop_
_geom_angle_atom_site_label_1
_geom_angle_atom_site_label_2
_geom_angle_atom_site_label_3
_geom_angle_site_symmetry_3
_geom_angle
C6 O1 C7 . 118.38(12)
C3 O2 H2 . 109.0(13)
C8 N1 N1 3_566 113.84(13)
C2 C1 C6 . 119.96(14)
C2 C1 H1C . 120.0
C6 C1 H1C . 120.0
C1 C2 C3 . 121.54(12)
C1 C2 H2B . 119.2
C3 C2 H2B . 119.2
O2 C3 C2 . 119.17(12)
O2 C3 C4 . 121.76(13)
C2 C3 C4 . 119.07(13)
C5 C4 C3 . 118.45(12)
C5 C4 C8 . 119.20(11)
C3 C4 C8 . 122.35(12)
C6 C5 C4 . 121.95(12)
C6 C5 H5A . 119.0
C4 C5 H5A . 119.0
O1 C6 C5 . 116.20(12)
O1 C6 C1 . 124.77(13)
C5 C6 C1 . 119.03(13)
O1 C7 H7A . 109.5
O1 C7 H7B . 109.5
H7A C7 H7B . 109.5
O1 C7 H7C . 109.5
H7A C7 H7C . 109.5
H7B C7 H7C . 109.5
N1 C8 C4 . 122.15(12)
N1 C8 H8A . 118.9
C4 C8 H8A . 118.9

loop_
_geom_bond_atom_site_label_1
_geom_bond_atom_site_label_2
_geom_bond_site_symmetry_2
_geom_bond_distance
O1 C6 . 1.3713(17)
O1 C7 . 1.4105(18)
O2 C3 . 1.3563(16)
O2 H2 . 0.93(2)
N1 C8 . 1.2809(15)
N1 N1 3_566 1.394(2)
C1 C2 . 1.377(2)
C1 C6 . 1.386(2)
C1 H1C . 0.9300
C2 C3 . 1.377(2)
C2 H2B . 0.9300
C3 C4 . 1.4101(18)
C4 C5 . 1.3894(17)
C4 C8 . 1.4436(18)
C5 C6 . 1.3752(19)
C5 H5A . 0.9300
C7 H7A . 0.9600
C7 H7B . 0.9600
C7 H7C . 0.9600
C8 H8A . 0.9300

loop_
_geom_hbond_atom_site_label_D
_geom_hbond_atom_site_label_H
_geom_hbond_atom_site_label_A
_geom_hbond_distance_DH
_geom_hbond_distance_HA
_geom_hbond_distance_DA
_geom_hbond_angle_DHA
_geom_hbond_publ_flag
O2 H2 N1 0.94(2) 1.82(2) 2.6451(16) 145.0(18) yes

loop_
_geom_torsion_atom_site_label_1
_geom_torsion_atom_site_label_2
_geom_torsion_atom_site_label_3
_geom_torsion_atom_site_label_4
_geom_torsion_site_symmetry_1
_geom_torsion
C6 C1 C2 C3 . -0.1(2)
C1 C2 C3 O2 . -179.95(12)
C1 C2 C3 C4 . 0.4(2)
O2 C3 C4 C5 . -179.65(11)
C2 C3 C4 C5 . -0.03(18)
O2 C3 C4 C8 . 1.09(19)
C2 C3 C4 C8 . -179.29(12)
C3 C4 C5 C6 . -0.68(19)
C8 C4 C5 C6 . 178.60(12)
C7 O1 C6 C5 . -170.46(14)
C7 O1 C6 C1 . 10.2(2)
C4 C5 C6 O1 . -178.37(12)
C4 C5 C6 C1 . 1.0(2)
C2 C1 C6 O1 . 178.72(13)
C2 C1 C6 C5 . -0.6(2)
N1 N1 C8 C4 3_566 179.45(12)
C5 C4 C8 N1 . 178.39(12)
C3 C4 C8 N1 . -2.36(19)
